data_7031704
loop_
_publ_author_name
'Chakraborty, Pradip'
'Enachescu, Cristian'
'Humair, Arnaud'
'Egger, Leo'
'Delgado, Teresa'
'Tissot, Antoine'
'Gu\'en\'ee, Laure'
'Besnard, C\'eline'
'Bronisz, Robert'
'Hauser, Andreas'

_publ_section_title
;
 Light-induced spin-state switching in the mixed crystal series of the 2D
 coordination network {[Zn1-xFex(bbtr)3](BF4)2}\\infty : optical
 spectroscopy and cooperative effects.
;
_journal_issue 47
_journal_name_full 'Dalton transactions (Cambridge, England : 2003)'
_journal_page_first 17786
_journal_page_last 17796
_journal_paper_doi 10.1039/c4dt01728e
_journal_volume 43
_journal_year 2014
_chemical_formula_moiety '2(B1 F4), C24 H36 Fe0.67 N18 Zn0.33'
_chemical_formula_sum 'C24 H36 B2 F8 Fe0.67 N18 Zn0.33'
_chemical_formula_weight 809.33
_chemical_name_systematic
;
 ?
;
_space_group_crystal_system trigonal
_space_group_IT_number 147
_space_group_name_Hall '-P 3'
_space_group_name_H-M_alt 'P -3'
_symmetry_space_group_name_Hall '-P 3'
_symmetry_space_group_name_H-M 'P -3'
_atom_sites_solution_hydrogens geom
_atom_sites_solution_primary direct
_audit_creation_date 2014-06-06
_audit_creation_method
;
Olex2 1.2-beta
(compiled 2014.05.21 svn.r2940 for OlexSys, GUI svn.r4846)
;
_cell_angle_alpha 90
_cell_angle_beta 90
_cell_angle_gamma 120
_cell_formula_units_Z 1
_cell_length_a 11.5937(3)
_cell_length_b 11.5937(3)
_cell_length_c 7.5357(4)
_cell_measurement_reflns_used 2277
_cell_measurement_temperature 10(2)
_cell_measurement_theta_max 27.4820
_cell_measurement_theta_min 1.9840
_cell_volume 877.20(6)
_computing_cell_refinement
;
CrysAlisPro, Agilent Technologies,
Version 1.171.36.32 (release 02-08-2013 CrysAlis171 .NET)
(compiled Aug  2 2013,16:46:58)
;
_computing_data_collection
;
CrysAlisPro, Agilent Technologies,
Version 1.171.36.32 (release 02-08-2013 CrysAlis171 .NET)
(compiled Aug  2 2013,16:46:58)
;
_computing_data_reduction
;
CrysAlisPro, Agilent Technologies,
Version 1.171.36.32 (release 02-08-2013 CrysAlis171 .NET)
(compiled Aug  2 2013,16:46:58)
;
_computing_molecular_graphics 'Olex2 (Dolomanov et al., 2009)'
_computing_publication_material 'Olex2 (Dolomanov et al., 2009)'
_computing_structure_refinement 'ShelXL (Sheldrick, 2008)'
_computing_structure_solution 'SIR2004 (Burla et al., 2007)'
_diffrn_ambient_temperature 10.15
_diffrn_measured_fraction_theta_full 0.823
_diffrn_measured_fraction_theta_max 0.886
_diffrn_measurement_details
;
  1 phi      0.50  360.00   0.5000    0.9977
omega____ theta____ kappa____ phi______ frames
   0.0000    0.0000    0.0000     -     719
;
_diffrn_measurement_device_type 'dectris-CrysAlisPro-abstract goniometer imported dectris images'
_diffrn_measurement_method '\p scans'
_diffrn_orient_matrix_UB_11 -0.0385151000
_diffrn_orient_matrix_UB_12 -0.0610431000
_diffrn_orient_matrix_UB_13 -0.0416522000
_diffrn_orient_matrix_UB_21 -0.0502619000
_diffrn_orient_matrix_UB_22 0.0150907000
_diffrn_orient_matrix_UB_23 -0.0129817000
_diffrn_orient_matrix_UB_31 0.0277253000
_diffrn_orient_matrix_UB_32 0.0287979000
_diffrn_orient_matrix_UB_33 -0.0810982000
_diffrn_radiation_monochromator synchrotron
_diffrn_radiation_wavelength 0.69412
_diffrn_reflns_av_R_equivalents 0.0261
_diffrn_reflns_av_unetI/netI 0.0161
_diffrn_reflns_Laue_measured_fraction_full 0.823
_diffrn_reflns_Laue_measured_fraction_max 0.886
_diffrn_reflns_limit_h_max 13
_diffrn_reflns_limit_h_min -13
_diffrn_reflns_limit_k_max 13
_diffrn_reflns_limit_k_min -13
_diffrn_reflns_limit_l_max 7
_diffrn_reflns_limit_l_min -7
_diffrn_reflns_number 3342
_diffrn_reflns_point_group_measured_fraction_full 0.823
_diffrn_reflns_point_group_measured_fraction_max 0.886
_diffrn_reflns_theta_full 25.000
_diffrn_reflns_theta_max 24.268
_diffrn_reflns_theta_min 1.981
_diffrn_source synchrotron
_exptl_absorpt_coefficient_mu 0.575
_exptl_absorpt_correction_T_max 1.00000
_exptl_absorpt_correction_T_min 0.88639
_exptl_absorpt_correction_type multi-scan
_exptl_absorpt_process_details
;
CrysAlisPro, Agilent Technologies,
Version 1.171.36.32 (release 02-08-2013 CrysAlis171 .NET)
(compiled Aug  2 2013,16:46:58)
Empirical absorption correction using spherical harmonics,
 implemented in SCALE3 ABSPACK scaling algorithm.
;
_exptl_crystal_colour yellow
_exptl_crystal_colour_primary yellow
_exptl_crystal_density_diffrn 1.532
_exptl_crystal_description plate
_exptl_crystal_F_000 415
_exptl_crystal_size_max 0.15
_exptl_crystal_size_mid 0.15
_exptl_crystal_size_min 0.1
_refine_diff_density_max 0.787
_refine_diff_density_min -0.355
_refine_diff_density_rms 0.063
_refine_ls_extinction_method none
_refine_ls_goodness_of_fit_ref 1.057
_refine_ls_hydrogen_treatment constr
_refine_ls_matrix_type full
_refine_ls_number_parameters 81
_refine_ls_number_reflns 913
_refine_ls_number_restraints 0
_refine_ls_restrained_S_all 1.057
_refine_ls_R_factor_all 0.0345
_refine_ls_R_factor_gt 0.0325
_refine_ls_shift/su_max 0.000
_refine_ls_shift/su_mean 0.000
_refine_ls_structure_factor_coef Fsqd
_refine_ls_weighting_details 'w=1/[\s^2^(Fo^2^)+(0.0419P)^2^+0.9613P] where P=(Fo^2^+2Fc^2^)/3'
_refine_ls_weighting_scheme calc
_refine_ls_wR_factor_gt 0.0789
_refine_ls_wR_factor_ref 0.0831
_reflns_Friedel_coverage 0.000
_reflns_number_gt 884
_reflns_number_total 913
_reflns_threshold_expression 'I > 2\s(I)'
_cod_data_source_file c4dt01728e2.cif
_cod_data_source_block bbtr67_10k_hs
_cod_depositor_comments 'Adding full bibliography for 7031703--7031707.cif.'
_cod_original_cell_volume 877.20(7)
_cod_database_code 7031704
_shelxl_version_number 2013-4
_chemical_oxdiff_formula 'C11 H10 N O'
_shelx_space_group_comment
;
The symmetry employed for this shelxl refinement is uniquely defined
by the following loop, which should always be used as a source of
symmetry information in preference to the above space-group names.
They are only intended as comments.
;
_reflns_odcompleteness_completeness 85.17
_reflns_odcompleteness_iscentric 1
_reflns_odcompleteness_theta 25.71
_olex2_refinement_description
;
1. Fixed Uiso
 At 1.2 times of:
  All C(H) groups, All C(H,H) groups
2. Shared sites
{Zn1, Fe1}
3. Uiso/Uaniso restraints and constraints
Uanis(Zn1) = Uanis(Fe1)
4. Others
 Fixed Sof: Zn1(0.05501) Fe1(0.11169)
5.a Secondary CH2 refined with riding coordinates:
 C6(H6A,H6B), C7(H7A,H7B)
5.b Aromatic/amide H refined with riding coordinates:
 C5(H5), C4(H4)
;
_olex2_submission_special_instructions 'No special instructions were received'

loop_
_space_group_symop_operation_xyz
'x, y, z'
'-y, x-y, z'
'-x+y, -x, z'
'-x, -y, -z'
'y, -x+y, -z'
'x-y, x, -z'

loop_
_atom_site_label
_atom_site_type_symbol
_atom_site_fract_x
_atom_site_fract_y
_atom_site_fract_z
_atom_site_U_iso_or_equiv
_atom_site_adp_type
_atom_site_occupancy
_atom_site_site_symmetry_order
_atom_site_calc_flag
_atom_site_refinement_flags_posn
_atom_site_refinement_flags_adp
_atom_site_refinement_flags_occupancy
_atom_site_disorder_assembly
F10 F 0.6667 0.3333 0.8367(3) 0.0184(5) Uani 1 3 d S T P .
F9 F 0.56015(11) 0.34652(11) 0.58842(16) 0.0199(3) Uani 1 1 d . . . .
N3 N 0.35961(16) 0.29973(16) 0.2138(2) 0.0154(4) Uani 1 1 d . . . .
N1 N 0.15990(16) 0.14658(16) 0.1670(2) 0.0150(4) Uani 1 1 d . . . .
N2 N 0.28471(16) 0.19020(16) 0.1189(2) 0.0160(4) Uani 1 1 d . . . .
C5 C 0.1567(2) 0.2296(2) 0.2917(3) 0.0163(5) Uani 1 1 d . . . .
H5 H 0.0791 0.2206 0.3475 0.020 Uiso 1 1 calc R . . .
B8 B 0.6667 0.3333 0.6529(6) 0.0171(9) Uani 1 3 d S T P .
C4 C 0.2846(2) 0.3285(2) 0.3227(3) 0.0175(5) Uani 1 1 d . . . .
H4 H 0.3142 0.4012 0.4028 0.021 Uiso 1 1 calc R . . .
C6 C 0.50311(19) 0.37914(19) 0.1771(3) 0.0162(5) Uani 1 1 d . . . .
H6A H 0.5300 0.3279 0.0991 0.019 Uiso 1 1 calc R . . .
H6B H 0.5533 0.3975 0.2897 0.019 Uiso 1 1 calc R . . .
C7 C 0.5375(2) 0.51062(19) 0.0875(3) 0.0167(5) Uani 1 1 d . . . .
H7A H 0.6345 0.5619 0.0644 0.020 Uiso 1 1 calc R . . .
H7B H 0.5151 0.5637 0.1687 0.020 Uiso 1 1 calc R . . .
Zn1 Zn 0.0000 0.0000 0.0000 0.0130(2) Uani 0.3301 6 d S T P A
Fe1 Fe 0.0000 0.0000 0.0000 0.0130(2) Uani 0.6701 6 d S T P A

loop_
_atom_site_aniso_label
_atom_site_aniso_U_11
_atom_site_aniso_U_22
_atom_site_aniso_U_33
_atom_site_aniso_U_23
_atom_site_aniso_U_13
_atom_site_aniso_U_12
F10 0.0198(7) 0.0198(7) 0.0157(15) 0.000 0.000 0.0099(3)
F9 0.0188(6) 0.0212(6) 0.0211(8) 0.0005(5) -0.0024(5) 0.0110(5)
N3 0.0145(9) 0.0129(8) 0.0179(11) 0.0006(7) -0.0006(7) 0.0062(7)
N1 0.0123(8) 0.0130(8) 0.0187(11) 0.0010(7) -0.0001(7) 0.0057(7)
N2 0.0123(8) 0.0139(8) 0.0214(11) 0.0006(7) -0.0013(7) 0.0063(7)
C5 0.0164(10) 0.0155(10) 0.0175(13) 0.0008(8) 0.0017(8) 0.0084(8)
B8 0.0156(12) 0.0156(12) 0.020(3) 0.000 0.000 0.0078(6)
C4 0.0194(10) 0.0184(10) 0.0159(13) 0.0010(8) 0.0017(8) 0.0104(8)
C6 0.0105(9) 0.0143(10) 0.0218(13) -0.0001(8) 0.0001(8) 0.0046(8)
C7 0.0144(10) 0.0139(10) 0.0205(13) 0.0004(8) -0.0004(8) 0.0059(8)
Zn1 0.0111(2) 0.0111(2) 0.0166(4) 0.000 0.000 0.00557(12)
Fe1 0.0111(2) 0.0111(2) 0.0166(4) 0.000 0.000 0.00557(12)

loop_
_atom_type_symbol
_atom_type_description
_atom_type_scat_dispersion_real
_atom_type_scat_dispersion_imag
_atom_type_scat_source
C C 0.0030 0.0020 'International Tables Vol C Tables 4.2.6.8 and 6.1.1.4'
H H 0.0000 0.0000 'International Tables Vol C Tables 4.2.6.8 and 6.1.1.4'
B B 0.0010 0.0010 'International Tables Vol C Tables 4.2.6.8 and 6.1.1.4'
F F 0.0170 0.0100 'International Tables Vol C Tables 4.2.6.8 and 6.1.1.4'
Fe Fe 0.3440 0.8130 'International Tables Vol C Tables 4.2.6.8 and 6.1.1.4'
N N 0.0060 0.0030 'International Tables Vol C Tables 4.2.6.8 and 6.1.1.4'
Zn Zn 0.3030 1.3800 'International Tables Vol C Tables 4.2.6.8 and 6.1.1.4'

loop_
_geom_angle_atom_site_label_1
_geom_angle_atom_site_label_2
_geom_angle_atom_site_label_3
_geom_angle
_geom_angle_site_symmetry_1
_geom_angle_site_symmetry_3
N2 N3 C4 111.56(17) . .
N2 N3 C6 119.38(17) . .
C4 N3 C6 128.69(17) . .
N2 N1 C5 109.31(16) . .
N2 N1 Zn1 118.74(13) . .
C5 N1 Zn1 129.60(13) . .
N1 N2 N3 106.53(16) . .
N1 C5 H5 126.0 . .
N1 C5 C4 108.08(18) . .
C4 C5 H5 126.0 . .
F10 B8 F9 110.24(18) . 3_665
F10 B8 F9 110.24(18) . .
F10 B8 F9 110.24(18) . 2_655
F9 B8 F9 108.69(19) 3_665 .
F9 B8 F9 108.69(19) 2_655 .
F9 B8 F9 108.69(19) 2_655 3_665
N3 C4 C5 104.52(19) . .
N3 C4 H4 127.7 . .
C5 C4 H4 127.7 . .
N3 C6 H6A 109.5 . .
N3 C6 H6B 109.5 . .
N3 C6 C7 110.92(16) . .
H6A C6 H6B 108.0 . .
C7 C6 H6A 109.5 . .
C7 C6 H6B 109.5 . .
C6 C7 C7 112.1(2) . 4_665
C6 C7 H7A 109.2 . .
C6 C7 H7B 109.2 . .
C7 C7 H7A 109.2 4_665 .
C7 C7 H7B 109.2 4_665 .
H7A C7 H7B 107.9 . .
N1 Zn1 N1 89.96(6) 2 6
N1 Zn1 N1 180.00(11) 5 2
N1 Zn1 N1 90.04(6) 4 6
N1 Zn1 N1 89.96(6) 4 3
N1 Zn1 N1 180.00(11) 6 3
N1 Zn1 N1 90.04(6) 2 3
N1 Zn1 N1 90.04(6) . 2
N1 Zn1 N1 90.04(6) 4 5
N1 Zn1 N1 89.96(6) 4 2
N1 Zn1 N1 90.03(6) . 3
N1 Zn1 N1 180.0 . 4
N1 Zn1 N1 90.04(6) 5 6
N1 Zn1 N1 89.96(7) . 5
N1 Zn1 N1 89.97(6) . 6
N1 Zn1 N1 89.96(6) 5 3

loop_
_geom_bond_atom_site_label_1
_geom_bond_atom_site_label_2
_geom_bond_distance
_geom_bond_site_symmetry_2
F10 B8 1.385(5) .
F9 B8 1.405(2) .
N3 N2 1.332(2) .
N3 C4 1.354(3) .
N3 C6 1.470(2) .
N1 N2 1.323(2) .
N1 C5 1.359(3) .
N1 Zn1 2.1814(17) .
C5 H5 0.9500 .
C5 C4 1.366(3) .
B8 F9 1.405(2) 2_655
B8 F9 1.405(2) 3_665
C4 H4 0.9500 .
C6 H6A 0.9900 .
C6 H6B 0.9900 .
C6 C7 1.527(3) .
C7 C7 1.529(4) 4_665
C7 H7A 0.9900 .
C7 H7B 0.9900 .
Zn1 N1 2.1814(17) 3
Zn1 N1 2.1814(17) 4
Zn1 N1 2.1814(17) 6
Zn1 N1 2.1814(17) 5
Zn1 N1 2.1814(17) 2

loop_
_geom_torsion_atom_site_label_1
_geom_torsion_atom_site_label_2
_geom_torsion_atom_site_label_3
_geom_torsion_atom_site_label_4
_geom_torsion
_geom_torsion_site_symmetry_4
N3 C6 C7 C7 -58.9(3) 4_665
N1 C5 C4 N3 0.0(2) .
N2 N3 C4 C5 0.3(2) .
N2 N3 C6 C7 108.6(2) .
N2 N1 C5 C4 -0.2(2) .
C5 N1 N2 N3 0.4(2) .
C4 N3 N2 N1 -0.4(2) .
C4 N3 C6 C7 -63.8(3) .
C6 N3 N2 N1 -174.01(16) .
C6 N3 C4 C5 173.1(2) .
Zn1 N1 N2 N3 164.60(12) .
Zn1 N1 C5 C4 -162.20(14) .
